data_7222749
loop_
_publ_author_name
'Kniep, R.'
'Korte, L.'
'Mootz, D.'

_publ_section_title
;
 Kristallstrukturen von Verbindungen A2 X2 (A= S,Se; X= Cl,Br)
;
_journal_name_full
;
Zeitschrift fuer Naturforschung, Teil B. Anorganische Chemie, Organische 
Chemie (33,1978-41,1986)
;
_journal_page_first 1
_journal_page_last 6
_journal_volume 38
_journal_year 1983
_chemical_formula_sum 'Cl2 S2'
_chemical_name_systematic 'S2 Cl2'
_space_group_IT_number 43
_symmetry_space_group_name_Hall 'F 2 -2d'
_symmetry_space_group_name_H-M 'F d d 2'
_cell_angle_alpha 90
_cell_angle_beta 90
_cell_angle_gamma 90
_cell_formula_units_Z 16
_cell_length_a 17.276
_cell_length_b 21.37
_cell_length_c 4.7616
_cell_volume 1757.926
_citation_journal_id_ASTM ZNBAD2
_cod_data_source_file Kniep_ZNBAD2_1983_122.cif
_cod_data_source_block Cl2S2
_cod_database_code 7222749

loop_
_symmetry_equiv_pos_as_xyz
x,y,z
-x,-y,z
-x+1/4,y+1/4,z+1/4
x+3/4,-y+3/4,z+1/4
x,y+1/2,z+1/2
-x,-y+1/2,z+1/2
-x+1/4,y+3/4,z+3/4
x+3/4,-y+5/4,z+3/4
x+1/2,y,z+1/2
-x+1/2,-y,z+1/2
-x+3/4,y+1/4,z+3/4
x+5/4,-y+3/4,z+3/4
x+1/2,y+1/2,z
-x+1/2,-y+1/2,z
-x+3/4,y+3/4,z+1/4
x+5/4,-y+5/4,z+1/4

loop_
_atom_site_label
_atom_site_type_symbol
_atom_site_fract_x
_atom_site_fract_y
_atom_site_fract_z
_atom_site_occupancy
_atom_site_U_iso_or_equiv
Cl2 Cl-1 0.23174 0.33561 0.4781 1 0.0
S2 S+1 0.26692 0.40691 0.2108 1 0.0
Cl1 Cl-1 0.11734 0.49698 0.2436 1 0.0
S1 S+1 0.17602 0.43251 0 1 0.0
